data_7230772
loop_
_publ_author_name
'Collings, Ines'
'Bykov, Maxim'
'Bykova, Elena'
'Hanfland, Michael'
'van Smaalen, Sander'
'Dubrovinsky, Leonid'
'Dubrovinskaia, Natalia'

_publ_section_title
;
 Disorder--order transitions in the perovskite metal--organic frameworks
 [(CH3)2NH2][M(HCOO)3] at high pressure
;
_journal_name_full CrystEngComm
_journal_paper_doi 10.1039/C8CE00617B
_journal_year 2018
_chemical_formula_moiety 'C3 H3 Cu O6, C2 H8 N'
_chemical_formula_sum 'C5 H11 Cu N O6'
_chemical_formula_weight 244.69
_space_group_crystal_system triclinic
_space_group_IT_number 2
_space_group_name_Hall '-P 1'
_space_group_name_H-M_alt 'P -1'
_symmetry_space_group_name_Hall '-P 1'
_symmetry_space_group_name_H-M 'P -1'
_audit_creation_method SHELXL-2016/6
_audit_update_record
;
2018-04-17 deposited with the CCDC.
2018-05-29 downloaded from the CCDC.
;
_cell_angle_alpha 96.76(8)
_cell_angle_beta 88.11(6)
_cell_angle_gamma 95.53(3)
_cell_formula_units_Z 1
_cell_length_a 5.3066(17)
_cell_length_b 5.849(2)
_cell_length_c 5.599(7)
_cell_measurement_reflns_used 67
_cell_measurement_temperature 293(2)
_cell_measurement_theta_max 12.7990
_cell_measurement_theta_min 4.4640
_cell_volume 171.7(2)
_computing_cell_refinement 'CrysAlisPro (Agilent Technologies, 2013)'
_computing_data_reduction 'CrysAlisPro (Agilent Technologies, 2013)'
_computing_molecular_graphics 'SHELXLE-2011 (Huebschle, 2011)'
_computing_structure_refinement 'SHELXL-2016/6 (Sheldrick, 2016)'
_computing_structure_solution 'SHELXT-2015 (Sheldrick, 2015)'
_diffrn_ambient_pressure '9.37 GPa'
_diffrn_ambient_temperature 293(2)
_diffrn_detector_area_resol_mean 7
_diffrn_measured_fraction_theta_full 0.629
_diffrn_measured_fraction_theta_max 0.614
_diffrn_measurement_device_type 'ID15B beamline, ESRF'
_diffrn_measurement_method 'omega scans'
_diffrn_radiation_type synchrotron
_diffrn_radiation_wavelength 0.41108
_diffrn_reflns_av_unetI/netI 0.0715
_diffrn_reflns_Laue_measured_fraction_full 0.629
_diffrn_reflns_Laue_measured_fraction_max 0.614
_diffrn_reflns_limit_h_max 6
_diffrn_reflns_limit_h_min -6
_diffrn_reflns_limit_k_max 7
_diffrn_reflns_limit_k_min -7
_diffrn_reflns_limit_l_max 7
_diffrn_reflns_limit_l_min -6
_diffrn_reflns_number 434
_diffrn_reflns_point_group_measured_fraction_full 0.629
_diffrn_reflns_point_group_measured_fraction_max 0.614
_diffrn_reflns_theta_full 14.279
_diffrn_reflns_theta_max 14.921
_diffrn_reflns_theta_min 2.037
_diffrn_source synchrotron
_exptl_absorpt_coefficient_mu 0.716
_exptl_absorpt_correction_T_max 1.00000
_exptl_absorpt_correction_T_min 0.10110
_exptl_absorpt_correction_type multi-scan
_exptl_absorpt_process_details
;
CrysAlisPro 1.171.38.46 (Rigaku Oxford Diffraction, 2015)
Empirical absorption correction using spherical harmonics,
 implemented in SCALE3 ABSPACK scaling algorithm.
;
_exptl_crystal_colour blue
_exptl_crystal_density_diffrn 2.366
_exptl_crystal_description block
_exptl_crystal_F_000 125
_exptl_crystal_size_max 0.030
_exptl_crystal_size_mid 0.030
_exptl_crystal_size_min 0.015
_refine_diff_density_max 0.810
_refine_diff_density_min -0.508
_refine_diff_density_rms 0.143
_refine_ls_extinction_method none
_refine_ls_goodness_of_fit_ref 1.039
_refine_ls_hydrogen_treatment undef
_refine_ls_matrix_type full
_refine_ls_number_parameters 52
_refine_ls_number_reflns 434
_refine_ls_number_restraints 0
_refine_ls_restrained_S_all 1.039
_refine_ls_R_factor_all 0.1088
_refine_ls_R_factor_gt 0.0872
_refine_ls_shift/su_max 0.000
_refine_ls_shift/su_mean 0.000
_refine_ls_structure_factor_coef Fsqd
_refine_ls_weighting_details 'w=1/[\s^2^(Fo^2^)+(0.1764P)^2^] where P=(Fo^2^+2Fc^2^)/3'
_refine_ls_weighting_scheme calc
_refine_ls_wR_factor_gt 0.2416
_refine_ls_wR_factor_ref 0.2522
_reflns_Friedel_coverage 0.000
_reflns_number_gt 279
_reflns_number_total 434
_reflns_threshold_expression 'I > 2\s(I)'
_cod_data_source_file c8ce00617b2.cif
_cod_data_source_block DMACuF_c4_p13
_cod_original_cell_volume 171.8(2)
_cod_database_code 7230772
_shelx_shelxl_version_number 2016/6
_shelx_space_group_comment
;
The symmetry employed for this shelxl refinement is uniquely defined
by the following loop, which should always be used as a source of
symmetry information in preference to the above space-group names.
They are only intended as comments.
;
_shelx_estimated_absorpt_t_min 0.979
_shelx_estimated_absorpt_t_max 0.989

loop_
_space_group_symop_operation_xyz
'x, y, z'
'-x, -y, -z'

loop_
_atom_site_label
_atom_site_type_symbol
_atom_site_fract_x
_atom_site_fract_y
_atom_site_fract_z
_atom_site_U_iso_or_equiv
_atom_site_adp_type
_atom_site_occupancy
_atom_site_site_symmetry_order
_atom_site_calc_flag
_atom_site_refinement_flags_posn
_atom_site_refinement_flags_occupancy
Cu1 Cu 0.500000 0.500000 0.500000 0.0550(12) Uani 1 2 d S P
O1 O 0.651(3) 0.634(4) 0.797(4) 0.059(5) Uiso 0.5 1 d . P
O2 O 0.734(3) 0.570(4) 1.160(4) 0.063(5) Uiso 0.5 1 d . P
O3 O -0.187(4) 0.608(5) 0.344(5) 0.068(6) Uiso 0.5 1 d . P
O4 O 0.222(4) 0.596(5) 0.356(5) 0.072(6) Uiso 0.5 1 d . P
O5 O 0.315(4) -0.174(5) 0.417(5) 0.078(6) Uiso 0.5 1 d . P
O6 O 0.358(4) 0.199(5) 0.389(5) 0.066(5) Uiso 0.5 1 d . P
C1 C 0.595(4) 0.537(6) 0.986(5) 0.049(6) Uiso 0.5 1 d . P
C3 C 0.431(4) 0.015(5) 0.465(6) 0.051(7) Uiso 0.5 1 d . P
C2 C 0.010(4) 0.549(4) 0.431(4) 0.039(6) Uiso 0.5 1 d . P
C4 C 0.178(4) -0.090(5) 0.943(5) 0.105(7) Uiso 1 1 d . .
N1 N 0.000(4) -0.027(5) 1.086(4) 0.058(6) Uiso 0.5 1 d . P

loop_
_atom_site_aniso_label
_atom_site_aniso_U_11
_atom_site_aniso_U_22
_atom_site_aniso_U_33
_atom_site_aniso_U_23
_atom_site_aniso_U_13
_atom_site_aniso_U_12
Cu1 0.0565(15) 0.058(2) 0.0439(18) -0.0117(18) -0.0113(9) -0.0121(11)

loop_
_atom_type_symbol
_atom_type_description
_atom_type_scat_dispersion_real
_atom_type_scat_dispersion_imag
_atom_type_scat_source
C C -0.0001 0.0005 'International Tables Vol C Tables 4.2.6.8 and 6.1.1.4'
H H 0.0000 0.0000 'International Tables Vol C Tables 4.2.6.8 and 6.1.1.4'
N N 0.0006 0.0010 'International Tables Vol C Tables 4.2.6.8 and 6.1.1.4'
O O 0.0018 0.0018 'International Tables Vol C Tables 4.2.6.8 and 6.1.1.4'
Cu Cu 0.2463 0.4687 'International Tables Vol C Tables 4.2.6.8 and 6.1.1.4'

loop_
_geom_angle_atom_site_label_1
_geom_angle_atom_site_label_2
_geom_angle_atom_site_label_3
_geom_angle
_geom_angle_site_symmetry_1
_geom_angle_site_symmetry_3
O4 Cu1 O4 180.0 2_666 .
O4 Cu1 O6 84.3(11) 2_666 2_666
O4 Cu1 O6 95.7(11) . 2_666
O4 Cu1 O6 95.7(11) 2_666 .
O4 Cu1 O6 84.3(11) . .
O6 Cu1 O6 180.0(12) 2_666 .
O4 Cu1 O1 127.0(11) 2_666 2_666
O4 Cu1 O1 53.0(11) . 2_666
O6 Cu1 O1 133.3(10) 2_666 2_666
O6 Cu1 O1 46.7(10) . 2_666
O4 Cu1 O1 53.0(11) 2_666 .
O4 Cu1 O1 127.0(11) . .
O6 Cu1 O1 46.7(10) 2_666 .
O6 Cu1 O1 133.3(10) . .
O1 Cu1 O1 180.0 2_666 .
O4 Cu1 O3 110.7(9) 2_666 2_566
O4 Cu1 O3 69.3(9) . 2_566
O6 Cu1 O3 116.6(11) 2_666 2_566
O6 Cu1 O3 63.4(11) . 2_566
O1 Cu1 O3 86.5(10) 2_666 2_566
O1 Cu1 O3 93.5(9) . 2_566
O4 Cu1 O3 69.3(9) 2_666 1_655
O4 Cu1 O3 110.7(9) . 1_655
O6 Cu1 O3 63.4(11) 2_666 1_655
O6 Cu1 O3 116.6(11) . 1_655
O1 Cu1 O3 93.5(9) 2_666 1_655
O1 Cu1 O3 86.5(10) . 1_655
O3 Cu1 O3 180.0 2_566 1_655
O4 Cu1 O2 92.0(9) 2_666 1_554
O4 Cu1 O2 88.0(9) . 1_554
O6 Cu1 O2 82.4(10) 2_666 1_554
O6 Cu1 O2 97.6(10) . 1_554
O1 Cu1 O2 65.0(8) 2_666 1_554
O1 Cu1 O2 115.0(8) . 1_554
O3 Cu1 O2 151.0(8) 2_566 1_554
O3 Cu1 O2 29.0(8) 1_655 1_554
O4 Cu1 O2 88.0(9) 2_666 2_667
O4 Cu1 O2 92.0(9) . 2_667
O6 Cu1 O2 97.6(10) 2_666 2_667
O6 Cu1 O2 82.4(10) . 2_667
O1 Cu1 O2 115.0(8) 2_666 2_667
O1 Cu1 O2 65.0(8) . 2_667
O3 Cu1 O2 29.0(8) 2_566 2_667
O3 Cu1 O2 151.0(8) 1_655 2_667
O2 Cu1 O2 180.0 1_554 2_667
O4 Cu1 O5 143.1(11) 2_666 1_565
O4 Cu1 O5 36.9(11) . 1_565
O6 Cu1 O5 58.8(9) 2_666 1_565
O6 Cu1 O5 121.2(9) . 1_565
O1 Cu1 O5 83.1(10) 2_666 1_565
O1 Cu1 O5 96.9(10) . 1_565
O3 Cu1 O5 89.6(10) 2_566 1_565
O3 Cu1 O5 90.4(10) 1_655 1_565
O2 Cu1 O5 81.9(8) 1_554 1_565
O2 Cu1 O5 98.1(8) 2_667 1_565
O4 Cu1 O5 36.9(11) 2_666 2_656
O4 Cu1 O5 143.1(11) . 2_656
O6 Cu1 O5 121.2(9) 2_666 2_656
O6 Cu1 O5 58.8(9) . 2_656
O1 Cu1 O5 96.9(10) 2_666 2_656
O1 Cu1 O5 83.1(10) . 2_656
O3 Cu1 O5 90.4(10) 2_566 2_656
O3 Cu1 O5 89.6(10) 1_655 2_656
O2 Cu1 O5 98.1(8) 1_554 2_656
O2 Cu1 O5 81.9(8) 2_667 2_656
O5 Cu1 O5 180.0 1_565 2_656
C1 O1 O6 159(2) . 2_666
C1 O1 O4 95(2) . 2_666
O6 O1 O4 103.9(17) 2_666 2_666
C1 O1 Cu1 118.7(18) . .
O6 O1 Cu1 65.7(12) 2_666 .
O4 O1 Cu1 62.0(12) 2_666 .
O3 O2 C1 165(3) 1_656 .
O3 O2 Cu1 57.5(14) 1_656 1_556
C1 O2 Cu1 109.1(16) . 1_556
O2 O3 C2 131(3) 1_454 .
O2 O3 Cu1 93.5(16) 1_454 1_455
C2 O3 Cu1 114.3(18) . 1_455
C2 O4 O5 114(3) . 1_565
C2 O4 O1 113(2) . 2_666
O5 O4 O1 133.0(19) 1_565 2_666
C2 O4 Cu1 120(2) . .
O5 O4 Cu1 89.8(15) 1_565 .
O1 O4 Cu1 65.0(11) 2_666 .
C2 O4 C2 28.3(16) . 2_566
O5 O4 C2 119(2) 1_565 2_566
O1 O4 C2 101.7(16) 2_666 2_566
Cu1 O4 C2 92.2(13) . 2_566
C3 O5 O4 171(3) . 1_545
C3 O5 C3 31(2) . 2_656
O4 O5 C3 141(2) 1_545 2_656
C3 O5 Cu1 118.6(17) . 1_545
O4 O5 Cu1 53.4(13) 1_545 1_545
C3 O5 Cu1 87.8(14) 2_656 1_545
C3 O6 O1 153(3) . 2_666
C3 O6 Cu1 122.3(18) . .
O1 O6 Cu1 67.6(13) 2_666 .
C1 C1 O2 117(4) 2_667 .
C1 C1 O1 120(4) 2_667 .
O2 C1 O1 121(2) . .
C3 C3 O5 104(5) 2_656 .
C3 C3 O6 134(5) 2_656 .
O5 C3 O6 121(2) . .
C3 C3 O5 45(3) 2_656 2_656
O5 C3 O5 149(2) . 2_656
O6 C3 O5 89(2) . 2_656
C2 C2 O4 117(3) 2_566 .
C2 C2 O3 119(3) 2_566 .
O4 C2 O3 124(2) . .
C2 C2 O4 34.6(19) 2_566 2_566
O4 C2 O4 151.7(16) . 2_566
O3 C2 O4 84.1(15) . 2_566
N1 C4 N1 49(2) 2_557 .
N1 N1 C4 67(3) 2_557 2_557
N1 N1 C4 64(3) 2_557 .
C4 N1 C4 131(2) 2_557 .

loop_
_geom_bond_atom_site_label_1
_geom_bond_atom_site_label_2
_geom_bond_distance
_geom_bond_site_symmetry_2
Cu1 O4 1.87(2) 2_666
Cu1 O4 1.87(2) .
Cu1 O6 1.89(3) 2_666
Cu1 O6 1.89(3) .
Cu1 O1 1.92(2) 2_666
Cu1 O1 1.92(2) .
Cu1 O3 1.94(2) 2_566
Cu1 O3 1.94(2) 1_655
Cu1 O2 2.29(2) 1_554
Cu1 O2 2.29(2) 2_667
Cu1 O5 2.33(3) 1_565
Cu1 O5 2.33(3) 2_656
O1 C1 1.27(3) .
O1 O6 1.51(3) 2_666
O1 O4 1.69(4) 2_666
O2 O3 1.11(3) 1_656
O2 C1 1.23(3) .
O3 C2 1.26(3) .
O4 C2 1.21(3) .
O4 O5 1.40(4) 1_565
O4 C2 1.90(3) 2_566
O5 C3 1.22(4) .
O5 C3 1.67(4) 2_656
O6 C3 1.30(4) .
C1 C1 1.07(5) 2_667
C3 C3 0.88(4) 2_656
C2 C2 1.01(4) 2_566
C4 N1 1.24(3) 2_557
C4 N1 1.27(4) .
N1 N1 1.05(4) 2_557
